data_7125349
loop_
_publ_author_name
'Zhao, Meng-Meng'
'Zhou, Lin'
'Shi, Ping-Ping'
'Zheng, Xuan'
'Chen, Xiao-Gang'
'Gao, Ji-Xing'
'Geng, Fu-Juan'
'Ye, Qiong'
'Fu, Da-Wei'

_publ_section_title
;
 Halogen substitution effects on optical and electrical properties in 3D
 molecular perovskites.
;
_journal_issue 94
_journal_name_full 'Chemical communications (Cambridge, England)'
_journal_page_first 13275
_journal_page_last 13278
_journal_paper_doi 10.1039/c8cc07052k
_journal_volume 54
_journal_year 2018
_chemical_formula_moiety 'C6 Cd N9, C8 H18 F P'
_chemical_formula_sum 'C14 H18 Cd F N9 P'
_chemical_formula_weight 474.74
_space_group_crystal_system monoclinic
_space_group_IT_number 15
_space_group_name_Hall '-C 2yc'
_space_group_name_H-M_alt 'C 1 2/c 1'
_atom_sites_solution_hydrogens geom
_audit_creation_method SHELXL-2014/7
_audit_update_record
;
2018-10-17 deposited with the CCDC.
2018-11-09 downloaded from the CCDC.
;
_cell_angle_alpha 90
_cell_angle_beta 111.75(3)
_cell_angle_gamma 90
_cell_formula_units_Z 4
_cell_length_a 18.909(4)
_cell_length_b 10.618(2)
_cell_length_c 10.507(2)
_cell_measurement_reflns_used 2248
_cell_measurement_temperature 293(2)
_cell_measurement_theta_max 27.484
_cell_measurement_theta_min 3.344
_cell_volume 1959.4(8)
_computing_structure_refinement 'SHELXL-2014/7 (Sheldrick, 2014)'
_diffrn_ambient_temperature 293(2)
_diffrn_measured_fraction_theta_full 0.998
_diffrn_measured_fraction_theta_max 0.998
_diffrn_measurement_device_type 'Rigaku, SCXmini'
_diffrn_radiation_type MoK\a
_diffrn_radiation_wavelength 0.71073
_diffrn_reflns_av_R_equivalents 0.0300
_diffrn_reflns_av_unetI/netI 0.0295
_diffrn_reflns_Laue_measured_fraction_full 0.998
_diffrn_reflns_Laue_measured_fraction_max 0.998
_diffrn_reflns_limit_h_max 24
_diffrn_reflns_limit_h_min -24
_diffrn_reflns_limit_k_max 13
_diffrn_reflns_limit_k_min -11
_diffrn_reflns_limit_l_max 13
_diffrn_reflns_limit_l_min -13
_diffrn_reflns_number 6580
_diffrn_reflns_point_group_measured_fraction_full 0.998
_diffrn_reflns_point_group_measured_fraction_max 0.998
_diffrn_reflns_theta_full 25.242
_diffrn_reflns_theta_max 27.484
_diffrn_reflns_theta_min 3.344
_exptl_absorpt_coefficient_mu 1.223
_exptl_crystal_colour colourless
_exptl_crystal_density_diffrn 1.609
_exptl_crystal_description block
_exptl_crystal_F_000 948
_exptl_crystal_size_max 0.36
_exptl_crystal_size_mid 0.34
_exptl_crystal_size_min 0.32
_refine_diff_density_max 0.326
_refine_diff_density_min -0.347
_refine_diff_density_rms 0.065
_refine_ls_extinction_coef 0.0238(6)
_refine_ls_extinction_expression Fc^*^=kFc[1+0.001xFc^2^\l^3^/sin(2\q)]^-1/4^
_refine_ls_extinction_method 'SHELXL-2014/7 (Sheldrick 2014'
_refine_ls_goodness_of_fit_ref 1.064
_refine_ls_hydrogen_treatment constr
_refine_ls_matrix_type full
_refine_ls_number_parameters 127
_refine_ls_number_reflns 2248
_refine_ls_number_restraints 0
_refine_ls_restrained_S_all 1.064
_refine_ls_R_factor_all 0.0286
_refine_ls_R_factor_gt 0.0242
_refine_ls_shift/su_max 0.000
_refine_ls_shift/su_mean 0.000
_refine_ls_structure_factor_coef Fsqd
_refine_ls_weighting_details 'w=1/[\s^2^(Fo^2^)+(0.0239P)^2^+1.2878P] where P=(Fo^2^+2Fc^2^)/3'
_refine_ls_weighting_scheme calc
_refine_ls_wR_factor_gt 0.0574
_refine_ls_wR_factor_ref 0.0598
_reflns_Friedel_coverage 0.000
_reflns_number_gt 1981
_reflns_number_total 2248
_reflns_threshold_expression 'I > 2\s(I)'
_cod_data_source_file c8cc07052k4.cif
_cod_data_source_block C2C
_cod_original_sg_symbol_H-M 'C 2/c'
_cod_database_code 7125349
_shelx_shelxl_version_number 2014/7
_shelx_space_group_comment
;
The symmetry employed for this shelxl refinement is uniquely defined
by the following loop, which should always be used as a source of
symmetry information in preference to the above space-group names.
They are only intended as comments.
;

loop_
_space_group_symop_operation_xyz
'x, y, z'
'-x, y, -z+1/2'
'x+1/2, y+1/2, z'
'-x+1/2, y+1/2, -z+1/2'
'-x, -y, -z'
'x, -y, z-1/2'
'-x+1/2, -y+1/2, -z'
'x+1/2, -y+1/2, z-1/2'

loop_
_atom_site_label
_atom_site_type_symbol
_atom_site_fract_x
_atom_site_fract_y
_atom_site_fract_z
_atom_site_U_iso_or_equiv
_atom_site_adp_type
_atom_site_occupancy
_atom_site_site_symmetry_order
_atom_site_calc_flag
_atom_site_refinement_flags_posn
_atom_site_refinement_flags_adp
_atom_site_refinement_flags_occupancy
Cd1 Cd 0.2500 0.2500 0.0000 0.03333(11) Uani 1 2 d S . P
N4 N 0.25746(15) 0.24409(19) 0.2255(2) 0.0553(6) Uani 1 1 d . . .
C2 C 0.43925(13) 0.2640(2) 0.1685(3) 0.0428(5) Uani 1 1 d . . .
N2 N 0.38313(12) 0.2291(2) 0.0908(2) 0.0553(6) Uani 1 1 d . . .
P1 P 0.0000 0.70306(8) 0.7500 0.03322(17) Uani 1 2 d S T P
C4 C 0.08449(11) 0.6077(2) 0.8117(2) 0.0402(5) Uani 1 1 d . . .
H4A H 0.1276 0.6615 0.8595 0.048 Uiso 1 1 calc R U .
H4B H 0.0796 0.5478 0.8777 0.048 Uiso 1 1 calc R U .
C5 C 0.10118(13) 0.5359(2) 0.7015(2) 0.0506(6) Uani 1 1 d . . .
H5A H 0.1132 0.5957 0.6426 0.061 Uiso 1 1 calc R U .
H5B H 0.1457 0.4835 0.7446 0.061 Uiso 1 1 calc R U .
C6 C -0.00297(12) 0.8003(2) 0.8879(2) 0.0465(5) Uani 1 1 d . . .
H6A H -0.0062 0.7465 0.9602 0.056 Uiso 1 1 calc R U .
H6B H 0.0442 0.8475 0.9251 0.056 Uiso 1 1 calc R U .
C3 C 0.28027(12) 0.2941(2) 0.3294(2) 0.0438(5) Uani 1 1 d . . .
C7 C -0.06923(14) 0.8919(2) 0.8453(3) 0.0572(6) Uani 1 1 d . . .
H7A H -0.0646 0.9492 0.7782 0.086 Uiso 1 1 calc R U .
H7B H -0.0689 0.9383 0.9239 0.086 Uiso 1 1 calc R U .
H7C H -0.1162 0.8461 0.8068 0.086 Uiso 1 1 calc R U .
N5 N 0.31007(13) 0.3417(2) 0.4518(2) 0.0687(7) Uani 1 1 d . . .
F1 F 0.04544(16) 0.4654(3) 0.6268(3) 0.0640(8) Uani 0.5 1 d . . P
N3 N 0.5000 0.3194(3) 0.2500 0.0842(12) Uani 1 2 d S T P
C1 C 0.28451(12) 0.4457(2) 0.4807(2) 0.0451(5) Uani 1 1 d . . .
N1 N 0.26546(14) 0.5357(2) 0.5169(2) 0.0653(6) Uani 1 1 d . . .

loop_
_atom_site_aniso_label
_atom_site_aniso_U_11
_atom_site_aniso_U_22
_atom_site_aniso_U_33
_atom_site_aniso_U_23
_atom_site_aniso_U_13
_atom_site_aniso_U_12
Cd1 0.02687(13) 0.03804(15) 0.03043(14) 0.00198(7) 0.00519(9) 0.00062(7)
N4 0.0548(13) 0.0720(16) 0.0386(12) 0.0029(9) 0.0168(10) 0.0076(9)
C2 0.0303(11) 0.0507(14) 0.0448(13) 0.0096(9) 0.0110(10) 0.0077(9)
N2 0.0309(11) 0.0786(15) 0.0498(12) 0.0094(10) 0.0070(10) 0.0036(9)
P1 0.0280(3) 0.0392(4) 0.0304(4) 0.000 0.0085(3) 0.000
C4 0.0324(10) 0.0460(12) 0.0366(10) 0.0023(9) 0.0063(8) 0.0045(9)
C5 0.0491(12) 0.0511(14) 0.0500(13) 0.0002(11) 0.0166(10) 0.0130(11)
C6 0.0422(11) 0.0529(13) 0.0465(12) -0.0163(11) 0.0187(10) -0.0065(11)
C3 0.0363(11) 0.0533(12) 0.0404(13) 0.0108(11) 0.0126(9) 0.0110(10)
C7 0.0577(14) 0.0469(14) 0.0778(18) -0.0094(13) 0.0376(14) -0.0001(11)
N5 0.0641(14) 0.0719(15) 0.0479(12) -0.0055(11) -0.0050(10) 0.0295(12)
F1 0.0525(15) 0.0683(19) 0.0593(17) -0.0277(15) 0.0069(13) -0.0021(14)
N3 0.0510(19) 0.052(2) 0.112(3) 0.000 -0.0139(19) 0.000
C1 0.0389(11) 0.0441(13) 0.0393(12) 0.0046(10) -0.0008(9) -0.0002(10)
N1 0.0722(14) 0.0434(13) 0.0615(14) -0.0017(10) 0.0028(11) 0.0048(11)

loop_
_atom_type_symbol
_atom_type_description
_atom_type_scat_dispersion_real
_atom_type_scat_dispersion_imag
_atom_type_scat_source
C C 0.0033 0.0016 'International Tables Vol C Tables 4.2.6.8 and 6.1.1.4'
H H 0.0000 0.0000 'International Tables Vol C Tables 4.2.6.8 and 6.1.1.4'
N N 0.0061 0.0033 'International Tables Vol C Tables 4.2.6.8 and 6.1.1.4'
F F 0.0171 0.0103 'International Tables Vol C Tables 4.2.6.8 and 6.1.1.4'
P P 0.1023 0.0942 'International Tables Vol C Tables 4.2.6.8 and 6.1.1.4'
Cd Cd -0.8075 1.2024 'International Tables Vol C Tables 4.2.6.8 and 6.1.1.4'

loop_
_geom_angle_atom_site_label_1
_geom_angle_atom_site_label_2
_geom_angle_atom_site_label_3
_geom_angle
_geom_angle_site_symmetry_1
_geom_angle_site_symmetry_3
N1 Cd1 N1 180.0 6_565 4_545
N1 Cd1 N4 90.57(7) 6_565 7
N1 Cd1 N4 89.43(7) 4_545 7
N1 Cd1 N4 89.43(7) 6_565 .
N1 Cd1 N4 90.57(7) 4_545 .
N4 Cd1 N4 180.0 7 .
N1 Cd1 N2 91.41(8) 6_565 7
N1 Cd1 N2 88.59(8) 4_545 7
N4 Cd1 N2 86.11(9) 7 7
N4 Cd1 N2 93.89(9) . 7
N1 Cd1 N2 88.59(8) 6_565 .
N1 Cd1 N2 91.41(8) 4_545 .
N4 Cd1 N2 93.89(9) 7 .
N4 Cd1 N2 86.11(9) . .
N2 Cd1 N2 180.00(4) 7 .
C3 N4 Cd1 145.0(2) . .
N2 C2 N3 171.9(3) . .
C2 N2 Cd1 146.9(2) . .
C6 P1 C6 109.87(18) 2_556 .
C6 P1 C4 108.79(10) 2_556 2_556
C6 P1 C4 108.99(10) . 2_556
C6 P1 C4 108.99(10) 2_556 .
C6 P1 C4 108.79(10) . .
C4 P1 C4 111.42(15) 2_556 .
C5 C4 P1 114.65(15) . .
C5 C4 H4A 108.6 . .
P1 C4 H4A 108.6 . .
C5 C4 H4B 108.6 . .
P1 C4 H4B 108.6 . .
H4A C4 H4B 107.6 . .
F1 C5 C4 113.6(2) . .
F1 C5 H5A 108.8 . .
C4 C5 H5A 108.8 . .
F1 C5 H5B 108.8 . .
C4 C5 H5B 108.8 . .
H5A C5 H5B 107.7 . .
C7 C6 P1 113.55(17) . .
C7 C6 H6A 108.9 . .
P1 C6 H6A 108.9 . .
C7 C6 H6B 108.9 . .
P1 C6 H6B 108.9 . .
H6A C6 H6B 107.7 . .
N4 C3 N5 174.7(3) . .
C6 C7 H7A 109.5 . .
C6 C7 H7B 109.5 . .
H7A C7 H7B 109.5 . .
C6 C7 H7C 109.5 . .
H7A C7 H7C 109.5 . .
H7B C7 H7C 109.5 . .
C1 N5 C3 120.3(2) . .
C2 N3 C2 125.9(3) . 2_655
N1 C1 N5 174.5(3) . .
C1 N1 Cd1 148.9(2) . 4

loop_
_geom_bond_atom_site_label_1
_geom_bond_atom_site_label_2
_geom_bond_distance
_geom_bond_site_symmetry_2
Cd1 N1 2.292(2) 6_565
Cd1 N1 2.292(2) 4_545
Cd1 N4 2.322(2) 7
Cd1 N4 2.322(2) .
Cd1 N2 2.349(2) 7
Cd1 N2 2.349(2) .
N4 C3 1.145(3) .
C2 N2 1.135(3) .
C2 N3 1.292(3) .
P1 C6 1.797(2) 2_556
P1 C6 1.797(2) .
P1 C4 1.797(2) 2_556
P1 C4 1.798(2) .
C4 C5 1.514(3) .
C4 H4A 0.9700 .
C4 H4B 0.9700 .
C5 F1 1.294(3) .
C5 H5A 0.9700 .
C5 H5B 0.9700 .
C6 C7 1.517(3) .
C6 H6A 0.9700 .
C6 H6B 0.9700 .
C3 N5 1.300(3) .
C7 H7A 0.9600 .
C7 H7B 0.9600 .
C7 H7C 0.9600 .
N5 C1 1.286(3) .
N3 C2 1.292(3) 2_655
C1 N1 1.135(3) .
N1 Cd1 2.292(2) 4

loop_
_geom_hbond_atom_site_label_D
_geom_hbond_atom_site_label_H
_geom_hbond_atom_site_label_A
_geom_hbond_distance_DH
_geom_hbond_distance_HA
_geom_hbond_distance_DA
_geom_hbond_angle_DHA
_geom_hbond_site_symmetry_A
C6 H6B N5 0.97 2.57 3.433(3) 147.5 4_556
C4 H4B F1 0.97 2.50 3.148(4) 123.7 2_556
C4 H4A N5 0.97 2.69 3.557(3) 148.7 4_556
C6 H6B N5 0.97 2.57 3.433(3) 147.5 4_556
C4 H4B F1 0.97 2.50 3.148(4) 123.7 2_556
C4 H4A N5 0.97 2.69 3.557(3) 148.7 4_556
C6 H6B N5 0.97 2.57 3.433(3) 147.5 4_556
C4 H4B F1 0.97 2.50 3.148(4) 123.7 2_556
C4 H4A N5 0.97 2.69 3.557(3) 148.7 4_556
C4 H4A N5 0.97 2.69 3.557(3) 148.7 4_556
C4 H4B F1 0.97 2.50 3.148(4) 123.7 2_556
C6 H6B N5 0.97 2.57 3.433(3) 147.5 4_556
C4 H4A N5 0.97 2.69 3.557(3) 148.7 4_556
C4 H4B F1 0.97 2.50 3.148(4) 123.7 2_556
C6 H6B N5 0.97 2.57 3.433(3) 147.5 4_556
C4 H4A N5 0.97 2.69 3.557(3) 148.7 4_556
C4 H4B F1 0.97 2.50 3.148(4) 123.7 2_556
C6 H6B N5 0.97 2.57 3.433(3) 147.5 4_556
C4 H4A N5 0.97 2.69 3.557(3) 148.7 4_556
C4 H4B F1 0.97 2.50 3.148(4) 123.7 2_556
C6 H6B N5 0.97 2.57 3.433(3) 147.5 4_556

loop_
_geom_torsion_atom_site_label_1
_geom_torsion_atom_site_label_2
_geom_torsion_atom_site_label_3
_geom_torsion_atom_site_label_4
_geom_torsion
_geom_torsion_site_symmetry_1
C6 P1 C4 C5 -51.0(2) 2_556
C6 P1 C4 C5 -170.77(17) .
C4 P1 C4 C5 69.06(16) 2_556
P1 C4 C5 F1 -55.2(3) .
C6 P1 C6 C7 56.73(16) 2_556
C4 P1 C6 C7 -62.4(2) 2_556
C4 P1 C6 C7 175.97(17) .
